data_4077256
loop_
_publ_author_name
'Kamalesh Babu, Ruppa P.'
'Aparna, Kasani'
'McDonald, Robert'
'Cavell, Ronald G.'

_publ_section_title
;
 Monomeric Alkali Metal (Li, Na, K) Complexes of
 Bis(iminophosphorano)methanides
;
_journal_issue 7
_journal_name_full Organometallics
_journal_page_first 1451
_journal_paper_doi 10.1021/om000982g
_journal_volume 20
_journal_year 2001
_chemical_formula_sum 'C39 H55 N2 Na O2 P2 Si2'
_chemical_formula_weight 724.96
_chemical_name_systematic
; 
 ? 
;
_space_group_IT_number 15
_symmetry_space_group_name_Hall '-I 2ya'
_symmetry_space_group_name_H-M 'I 1 2/a 1'
_atom_sites_solution_hydrogens geom
_atom_sites_solution_primary direct
_atom_sites_solution_secondary difmap
_audit_creation_method SHELXL-97
_cell_angle_alpha 90.00
_cell_angle_beta 96.104(18)
_cell_angle_gamma 90.00
_cell_formula_units_Z 4
_cell_length_a 20.412(14)
_cell_length_b 10.276(6)
_cell_length_c 19.489(14)
_cell_measurement_temperature 193(2)
_cell_volume 4065(5)
_computing_structure_refinement 'SHELXL-97 (Sheldrick, 1997)'
_computing_structure_solution 'SHELXS-97 (Sheldrick, 1990)'
_diffrn_ambient_temperature 193(2)
_diffrn_measured_fraction_theta_full 0.999
_diffrn_measured_fraction_theta_max 0.999
_diffrn_radiation_monochromator graphite
_diffrn_radiation_source 'fine-focus sealed tube'
_diffrn_radiation_type MoK\a
_diffrn_radiation_wavelength 0.71073
_diffrn_reflns_av_R_equivalents 0.1093
_diffrn_reflns_av_sigmaI/netI 0.1436
_diffrn_reflns_limit_h_max 22
_diffrn_reflns_limit_h_min -24
_diffrn_reflns_limit_k_max 11
_diffrn_reflns_limit_k_min -12
_diffrn_reflns_limit_l_max 23
_diffrn_reflns_limit_l_min -23
_diffrn_reflns_number 12494
_diffrn_reflns_theta_full 25.74
_diffrn_reflns_theta_max 25.74
_diffrn_reflns_theta_min 2.01
_exptl_absorpt_coefficient_mu 0.211
_exptl_absorpt_correction_T_max 0.9875
_exptl_absorpt_correction_T_min 0.9511
_exptl_crystal_density_diffrn 1.185
_exptl_crystal_density_method 'not measured'
_exptl_crystal_F_000 1552
_exptl_crystal_size_max 0.24
_exptl_crystal_size_mid 0.08
_exptl_crystal_size_min 0.06
_refine_diff_density_max 0.442
_refine_diff_density_min -0.382
_refine_diff_density_rms 0.071
_refine_ls_extinction_method none
_refine_ls_goodness_of_fit_ref 0.904
_refine_ls_hydrogen_treatment mixed
_refine_ls_matrix_type full
_refine_ls_number_parameters 218
_refine_ls_number_reflns 3878
_refine_ls_number_restraints 0
_refine_ls_restrained_S_all 0.904
_refine_ls_R_factor_all 0.1375
_refine_ls_R_factor_gt 0.0593
_refine_ls_shift/su_max 0.002
_refine_ls_shift/su_mean 0.000
_refine_ls_structure_factor_coef Fsqd
_refine_ls_weighting_details 'calc w=1/[\s^2^(Fo^2^)+(0.0697P)^2^+0.0000P] where P=(Fo^2^+2Fc^2^)/3'
_refine_ls_weighting_scheme calc
_refine_ls_wR_factor_gt 0.1317
_refine_ls_wR_factor_ref 0.1587
_reflns_number_gt 1932
_reflns_number_total 3878
_reflns_threshold_expression >2sigma(I)
_cod_data_source_file om000982g.cif
_cod_data_source_block rgc9905_Compound_4
_cod_database_code 4077256

loop_
_symmetry_equiv_pos_as_xyz
'x, y, z'
'-x+1/2, y, -z'
'x+1/2, y+1/2, z+1/2'
'-x+1, y+1/2, -z+1/2'
'-x, -y, -z'
'x-1/2, -y, z'
'-x+1/2, -y+1/2, -z+1/2'
'x, -y+1/2, z+1/2'

loop_
_atom_site_label
_atom_site_type_symbol
_atom_site_fract_x
_atom_site_fract_y
_atom_site_fract_z
_atom_site_U_iso_or_equiv
_atom_site_adp_type
_atom_site_occupancy
_atom_site_symmetry_multiplicity
_atom_site_calc_flag
_atom_site_refinement_flags
P P 0.32111(5) 0.24773(11) 0.03303(5) 0.0236(3) Uani 1 1 d .
Si Si 0.34185(6) 0.04935(12) 0.14870(6) 0.0291(3) Uani 1 1 d .
Na Na 0.2500 -0.0411(2) 0.0000 0.0362(6) Uani 1 2 d S
O O 0.18195(17) -0.1876(3) 0.05159(18) 0.0551(10) Uani 1 1 d .
N N 0.31307(15) 0.1150(3) 0.07241(16) 0.0273(8) Uani 1 1 d .
C1 C 0.2500 0.3228(5) 0.0000 0.0256(13) Uani 1 2 d S
H1 H 0.2500 0.4152 0.0000 0.031 Uiso 1 2 calc SR
C2 C 0.4259(2) 0.1057(4) 0.1839(2) 0.0382(11) Uani 1 1 d .
H2A H 0.4271 0.1193 0.2337 0.046 Uiso 1 1 calc R
H2B H 0.4361 0.1877 0.1616 0.046 Uiso 1 1 calc R
H2C H 0.4585 0.0398 0.1746 0.046 Uiso 1 1 calc R
C3 C 0.2861(2) 0.0817(5) 0.2169(2) 0.0468(13) Uani 1 1 d .
H3A H 0.3125 0.1078 0.2596 0.056 Uiso 1 1 calc R
H3B H 0.2613 0.0026 0.2251 0.056 Uiso 1 1 calc R
H3C H 0.2554 0.1517 0.2016 0.056 Uiso 1 1 calc R
C4 C 0.3451(2) -0.1313(4) 0.1397(2) 0.0457(13) Uani 1 1 d .
H4A H 0.3727 -0.1680 0.1792 0.055 Uiso 1 1 calc R
H4B H 0.3639 -0.1536 0.0970 0.055 Uiso 1 1 calc R
H4C H 0.3005 -0.1670 0.1383 0.055 Uiso 1 1 calc R
C11 C 0.37481(19) 0.2168(4) -0.0344(2) 0.0238(9) Uani 1 1 d .
C12 C 0.4365(2) 0.1595(4) -0.0184(2) 0.0380(12) Uani 1 1 d .
H12 H 0.4505 0.1374 0.0282 0.046 Uiso 1 1 calc R
C13 C 0.4776(2) 0.1340(4) -0.0684(2) 0.0407(12) Uani 1 1 d .
H13 H 0.5200 0.0976 -0.0561 0.049 Uiso 1 1 calc R
C14 C 0.4566(2) 0.1620(4) -0.1368(2) 0.0425(13) Uani 1 1 d .
H14 H 0.4844 0.1440 -0.1717 0.051 Uiso 1 1 calc R
C15 C 0.3953(2) 0.2160(4) -0.1539(2) 0.0422(13) Uani 1 1 d .
H15 H 0.3804 0.2336 -0.2008 0.051 Uiso 1 1 calc R
C16 C 0.3554(2) 0.2445(4) -0.1028(2) 0.0346(10) Uani 1 1 d .
H16 H 0.3137 0.2840 -0.1150 0.042 Uiso 1 1 calc R
C21 C 0.3658(2) 0.3731(4) 0.0857(2) 0.0261(9) Uani 1 1 d .
C22 C 0.4253(2) 0.4269(4) 0.0724(2) 0.0387(12) Uani 1 1 d .
H22 H 0.4450 0.4001 0.0327 0.046 Uiso 1 1 calc R
C23 C 0.4565(2) 0.5198(5) 0.1162(3) 0.0460(13) Uani 1 1 d .
H23 H 0.4971 0.5566 0.1062 0.055 Uiso 1 1 calc R
C24 C 0.4288(2) 0.5583(4) 0.1740(2) 0.0420(12) Uani 1 1 d .
H24 H 0.4508 0.6198 0.2047 0.050 Uiso 1 1 calc R
C25 C 0.3692(2) 0.5083(5) 0.1876(2) 0.0428(12) Uani 1 1 d .
H25 H 0.3496 0.5363 0.2271 0.051 Uiso 1 1 calc R
C26 C 0.3379(2) 0.4169(4) 0.1435(2) 0.0371(11) Uani 1 1 d .
H26 H 0.2964 0.3835 0.1529 0.045 Uiso 1 1 calc R
C31 C 0.1763(3) -0.3252(5) 0.0457(4) 0.088(2) Uani 1 1 d .
H31A H 0.2191 -0.3668 0.0609 0.106 Uiso 1 1 calc R
H31B H 0.1631 -0.3499 -0.0029 0.106 Uiso 1 1 calc R
C32 C 0.1274(4) -0.3672(7) 0.0885(4) 0.124(3) Uani 1 1 d .
H32A H 0.1435 -0.4436 0.1163 0.148 Uiso 1 1 calc R
H32B H 0.0863 -0.3918 0.0597 0.148 Uiso 1 1 calc R
C33 C 0.1154(5) -0.2595(8) 0.1328(4) 0.128(3) Uani 1 1 d .
H33A H 0.1391 -0.2719 0.1794 0.153 Uiso 1 1 calc R
H33B H 0.0677 -0.2506 0.1371 0.153 Uiso 1 1 calc R
C34 C 0.1400(3) -0.1456(6) 0.0997(4) 0.092(2) Uani 1 1 d .
H34A H 0.1028 -0.0953 0.0762 0.110 Uiso 1 1 calc R
H34B H 0.1644 -0.0888 0.1347 0.110 Uiso 1 1 calc R

loop_
_atom_site_aniso_label
_atom_site_aniso_U_11
_atom_site_aniso_U_22
_atom_site_aniso_U_33
_atom_site_aniso_U_23
_atom_site_aniso_U_13
_atom_site_aniso_U_12
P 0.0221(6) 0.0224(6) 0.0259(5) -0.0003(5) 0.0003(4) -0.0005(5)
Si 0.0285(7) 0.0304(7) 0.0284(6) 0.0016(6) 0.0031(5) 0.0056(6)
Na 0.0432(15) 0.0255(13) 0.0386(14) 0.000 -0.0021(11) 0.000
O 0.074(3) 0.031(2) 0.062(2) 0.0013(17) 0.019(2) -0.0116(18)
N 0.028(2) 0.0223(19) 0.0306(19) 0.0036(16) -0.0014(15) -0.0007(16)
C1 0.027(3) 0.020(3) 0.030(3) 0.000 0.000(3) 0.000
C2 0.033(3) 0.045(3) 0.036(3) -0.002(2) 0.002(2) 0.011(2)
C3 0.045(3) 0.061(4) 0.035(3) 0.002(2) 0.008(2) 0.006(3)
C4 0.051(3) 0.036(3) 0.050(3) 0.017(2) 0.006(2) 0.010(2)
C11 0.024(2) 0.019(2) 0.028(2) -0.0010(17) 0.0031(17) -0.0041(17)
C12 0.041(3) 0.041(3) 0.032(3) 0.003(2) 0.004(2) 0.008(2)
C13 0.033(3) 0.044(3) 0.047(3) 0.005(2) 0.012(2) 0.009(2)
C14 0.043(3) 0.038(3) 0.050(3) -0.003(2) 0.021(2) -0.002(2)
C15 0.040(3) 0.056(3) 0.031(3) 0.002(2) 0.009(2) 0.002(2)
C16 0.028(2) 0.040(3) 0.036(2) 0.003(2) 0.0032(19) 0.003(2)
C21 0.027(2) 0.021(2) 0.028(2) 0.0014(19) -0.0047(18) 0.0014(19)
C22 0.032(3) 0.039(3) 0.046(3) -0.010(2) 0.006(2) -0.005(2)
C23 0.028(3) 0.042(3) 0.068(3) -0.012(3) 0.004(2) -0.010(2)
C24 0.037(3) 0.033(3) 0.052(3) -0.010(2) -0.014(2) -0.005(2)
C25 0.049(3) 0.038(3) 0.041(3) -0.014(2) -0.002(2) -0.003(2)
C26 0.038(3) 0.035(3) 0.039(3) -0.007(2) 0.010(2) -0.005(2)
C31 0.116(6) 0.036(4) 0.124(6) -0.016(4) 0.065(5) -0.018(4)
C32 0.170(8) 0.061(5) 0.156(8) -0.013(5) 0.093(7) -0.032(5)
C33 0.177(9) 0.103(6) 0.121(7) -0.019(6) 0.092(6) -0.041(6)
C34 0.092(5) 0.057(4) 0.133(6) -0.018(4) 0.045(5) -0.001(4)

loop_
_atom_type_symbol
_atom_type_description
_atom_type_scat_dispersion_real
_atom_type_scat_dispersion_imag
_atom_type_scat_source
C C 0.0033 0.0016 'International Tables Vol C Tables 4.2.6.8 and 6.1.1.4'
H H 0.0000 0.0000 'International Tables Vol C Tables 4.2.6.8 and 6.1.1.4'
N N 0.0061 0.0033 'International Tables Vol C Tables 4.2.6.8 and 6.1.1.4'
O O 0.0106 0.0060 'International Tables Vol C Tables 4.2.6.8 and 6.1.1.4'
Na Na 0.0362 0.0249 'International Tables Vol C Tables 4.2.6.8 and 6.1.1.4'
Si Si 0.0817 0.0704 'International Tables Vol C Tables 4.2.6.8 and 6.1.1.4'
P P 0.1023 0.0942 'International Tables Vol C Tables 4.2.6.8 and 6.1.1.4'

loop_
_geom_angle_atom_site_label_1
_geom_angle_atom_site_label_2
_geom_angle_atom_site_label_3
_geom_angle
_geom_angle_site_symmetry_1
_geom_angle_site_symmetry_3
N P C1 116.38(19) . .
N P C11 107.47(17) . .
C1 P C11 110.99(15) . .
N P C21 113.95(18) . .
C1 P C21 104.3(2) . .
C11 P C21 103.02(18) . .
N Si C4 109.2(2) . .
N Si C3 112.07(19) . .
C4 Si C3 105.9(2) . .
N Si C2 114.85(18) . .
C4 Si C2 107.6(2) . .
C3 Si C2 106.8(2) . .
O Na O 100.2(2) . 2
O Na N 118.61(12) . .
O Na N 111.93(12) 2 .
N Na N 96.77(18) . 2
C34 O C31 108.0(4) . .
C34 O Na 121.3(3) . .
C31 O Na 130.6(3) . .
P N Si 137.0(2) . .
P N Na 111.44(17) . .
Si N Na 111.37(17) . .
P C1 P 126.3(3) 2 .
C16 C11 C12 117.6(4) . .
C16 C11 P 121.8(3) . .
C12 C11 P 120.6(3) . .
C13 C12 C11 121.7(4) . .
C12 C13 C14 119.5(4) . .
C15 C14 C13 119.8(4) . .
C14 C15 C16 120.0(4) . .
C11 C16 C15 121.5(4) . .
C22 C21 C26 117.8(4) . .
C22 C21 P 124.8(3) . .
C26 C21 P 117.4(3) . .
C21 C22 C23 120.8(4) . .
C24 C23 C22 120.1(4) . .
C25 C24 C23 120.1(4) . .
C24 C25 C26 119.8(4) . .
C25 C26 C21 121.4(4) . .
O C31 C32 108.0(5) . .
C31 C32 C33 106.9(6) . .
C32 C33 C34 105.3(6) . .
O C34 C33 108.3(5) . .

loop_
_geom_bond_atom_site_label_1
_geom_bond_atom_site_label_2
_geom_bond_distance
_geom_bond_site_symmetry_2
P N 1.582(3) .
P C1 1.708(3) .
P C11 1.827(4) .
P C21 1.829(4) .
Si N 1.681(3) .
Si C4 1.866(5) .
Si C3 1.868(4) .
Si C2 1.870(5) .
Na O 2.346(4) .
Na N 2.416(4) .
O C34 1.404(6) .
O C31 1.422(6) .
C1 P 1.708(3) 2
C11 C16 1.378(5) .
C11 C12 1.395(6) .
C12 C13 1.376(5) .
C13 C14 1.386(6) .
C14 C15 1.378(6) .
C15 C16 1.384(5) .
C21 C22 1.385(6) .
C21 C26 1.389(5) .
C22 C23 1.390(6) .
C23 C24 1.371(6) .
C24 C25 1.370(6) .
C25 C26 1.383(6) .
C31 C32 1.432(7) .
C32 C33 1.442(9) .
C33 C34 1.451(8) .

loop_
_geom_torsion_atom_site_label_1
_geom_torsion_atom_site_label_2
_geom_torsion_atom_site_label_3
_geom_torsion_atom_site_label_4
_geom_torsion
_geom_torsion_site_symmetry_1
_geom_torsion_site_symmetry_4
O Na O C34 168.2(5) 2 .
N Na O C34 46.2(5) . .
N Na O C34 -65.2(5) 2 .
O Na O C31 -8.1(5) 2 .
N Na O C31 -130.1(5) . .
N Na O C31 118.5(5) 2 .
C1 P N Si -130.0(3) . .
C11 P N Si 104.9(3) . .
C21 P N Si -8.6(4) . .
C1 P N Na 56.4(2) . .
C11 P N Na -68.7(2) . .
C21 P N Na 177.82(16) . .
C4 Si N P -151.2(3) . .
C3 Si N P 91.8(3) . .
C2 Si N P -30.3(4) . .
C4 Si N Na 22.4(2) . .
C3 Si N Na -94.6(2) . .
C2 Si N Na 143.31(18) . .
O Na N P -146.67(17) . .
O Na N P 97.46(19) 2 .
N Na N P -27.12(11) 2 .
O Na N Si 38.0(2) . .
O Na N Si -77.85(18) 2 .
N Na N Si 157.6(2) 2 .
N P C1 P -34.15(14) . 2
C11 P C1 P 89.16(15) . 2
C21 P C1 P -160.57(14) . 2
N P C11 C16 124.1(3) . .
C1 P C11 C16 -4.2(4) . .
C21 P C11 C16 -115.3(4) . .
N P C11 C12 -53.6(4) . .
C1 P C11 C12 178.2(3) . .
C21 P C11 C12 67.1(4) . .
C16 C11 C12 C13 1.6(6) . .
P C11 C12 C13 179.4(3) . .
C11 C12 C13 C14 -2.1(7) . .
C12 C13 C14 C15 0.6(7) . .
C13 C14 C15 C16 1.3(7) . .
C12 C11 C16 C15 0.4(6) . .
P C11 C16 C15 -177.4(3) . .
C14 C15 C16 C11 -1.8(7) . .
N P C21 C22 117.2(4) . .
C1 P C21 C22 -114.9(4) . .
C11 P C21 C22 1.1(4) . .
N P C21 C26 -62.6(4) . .
C1 P C21 C26 65.3(3) . .
C11 P C21 C26 -178.7(3) . .
C26 C21 C22 C23 1.3(6) . .
P C21 C22 C23 -178.5(3) . .
C21 C22 C23 C24 0.7(7) . .
C22 C23 C24 C25 -1.9(7) . .
C23 C24 C25 C26 1.2(7) . .
C24 C25 C26 C21 0.8(7) . .
C22 C21 C26 C25 -2.0(6) . .
P C21 C26 C25 177.8(4) . .
C34 O C31 C32 3.0(8) . .
Na O C31 C32 179.7(5) . .
O C31 C32 C33 -13.8(10) . .
C31 C32 C33 C34 18.9(11) . .
C31 O C34 C33 9.0(8) . .
Na O C34 C33 -168.0(5) . .
C32 C33 C34 O -17.3(10) . .
